data_7112773
loop_
_publ_author_name
'Sonawane, Manoj R.'
'C\'isa\<rov\'a, Ivana'
'Lyapkalo, Ilya M.'

_publ_section_title
;
 N-Trimethylsilyloxyenamines as new aldehyde enolate synthons: general,
 efficient and diastereoselective aldol reaction with ketals and acetals
;
_journal_coden_ASTM CHCOFS
_journal_issue 15
_journal_name_full
;
 Chemical Communications (Cambridge, United Kingdom)
;
_journal_page_first 2656
_journal_page_last 2658
_journal_paper_doi 10.1039/b924880c
_journal_volume 46
_journal_year 2010
_chemical_compound_source 'synthesized by the authors'
_chemical_formula_moiety 'C21 H27 N O3'
_chemical_formula_sum 'C21 H27 N O3'
_chemical_formula_weight 341.44
_space_group_IT_number 14
_symmetry_cell_setting monoclinic
_symmetry_space_group_name_Hall '-P 2ybc'
_symmetry_space_group_name_H-M 'P 1 21/c 1'
_atom_sites_solution_hydrogens difmap
_atom_sites_solution_primary direct
_atom_sites_solution_secondary difmap
_audit_creation_method SHELXL-97
_cell_angle_alpha 90.00
_cell_angle_beta 90.5706(18)
_cell_angle_gamma 90.00
_cell_formula_units_Z 4
_cell_length_a 16.1659(5)
_cell_length_b 5.6972(2)
_cell_length_c 20.6824(5)
_cell_measurement_reflns_used 4645
_cell_measurement_temperature 150(2)
_cell_measurement_theta_max 27.5
_cell_measurement_theta_min 1
_cell_volume 1904.76(10)
_computing_cell_refinement 'COLLECT and DENZO'
_computing_data_collection 'COLLECT (Hooft, 1998) and DENZO (Otwinowski & Minor, 1997)'
_computing_data_reduction 'COLLECT and DENZO'
_computing_structure_refinement 'SHELXL-97 (Sheldrick, 1997)'
_computing_structure_solution 'SIR92 (Altomare et al., 1994)'
_diffrn_ambient_temperature 150(2)
_diffrn_detector_area_resol_mean 9.091
_diffrn_measured_fraction_theta_full 0.999
_diffrn_measured_fraction_theta_max 0.999
_diffrn_measurement_device_type 'Nonius KappaCCD area detector'
_diffrn_measurement_method '\f and \w scans to fill the Ewald sphere'
_diffrn_radiation_monochromator graphite
_diffrn_radiation_source 'fine-focus sealed tube'
_diffrn_radiation_type MoK\a
_diffrn_radiation_wavelength 0.71073
_diffrn_reflns_av_R_equivalents 0.047
_diffrn_reflns_av_sigmaI/netI 0.0446
_diffrn_reflns_limit_h_max 20
_diffrn_reflns_limit_h_min -20
_diffrn_reflns_limit_k_max 7
_diffrn_reflns_limit_k_min -7
_diffrn_reflns_limit_l_max 26
_diffrn_reflns_limit_l_min -26
_diffrn_reflns_number 25374
_diffrn_reflns_theta_full 27.48
_diffrn_reflns_theta_max 27.48
_diffrn_reflns_theta_min 1.97
_diffrn_standards_number 0
_exptl_absorpt_coefficient_mu 0.079
_exptl_absorpt_correction_type none
_exptl_crystal_colour colourless
_exptl_crystal_density_diffrn 1.191
_exptl_crystal_density_method 'not measured'
_exptl_crystal_description prism
_exptl_crystal_F_000 736
_exptl_crystal_size_max 0.4
_exptl_crystal_size_mid 0.4
_exptl_crystal_size_min 0.35
_refine_diff_density_max 0.198
_refine_diff_density_min -0.176
_refine_diff_density_rms 0.039
_refine_ls_extinction_coef 0.0090(13)
_refine_ls_extinction_expression Fc^*^=kFc[1+0.001xFc^2^\l^3^/sin(2\q)]^-1/4^
_refine_ls_extinction_method SHELXL
_refine_ls_goodness_of_fit_ref 0.976
_refine_ls_hydrogen_treatment mixed
_refine_ls_matrix_type full
_refine_ls_number_parameters 236
_refine_ls_number_reflns 4372
_refine_ls_number_restraints 0
_refine_ls_restrained_S_all 0.976
_refine_ls_R_factor_all 0.0771
_refine_ls_R_factor_gt 0.0417
_refine_ls_shift/su_max 0.001
_refine_ls_shift/su_mean 0.000
_refine_ls_structure_factor_coef Fsqd
_refine_ls_weighting_details 'calc w=1/[\s^2^(Fo^2^)+(0.0682P)^2^+0.0000P] where P=(Fo^2^+2Fc^2^)/3'
_refine_ls_weighting_scheme calc
_refine_ls_wR_factor_gt 0.1038
_refine_ls_wR_factor_ref 0.1173
_reflns_number_gt 2807
_reflns_number_total 4372
_reflns_threshold_expression I>2\s(I)
_cod_duplicate_entry 7105402
_cod_data_source_file b924880c.txt
_cod_data_source_block 2p
_cod_original_sg_symbol_Hall '-P 2ybc''
_cod_original_sg_symbol_H-M 'P 21/c'
_cod_database_code 7112773

loop_
_symmetry_equiv_pos_as_xyz
'x, y, z'
'-x, y+1/2, -z+1/2'
'-x, -y, -z'
'x, -y-1/2, z-1/2'

loop_
_atom_site_label
_atom_site_type_symbol
_atom_site_fract_x
_atom_site_fract_y
_atom_site_fract_z
_atom_site_U_iso_or_equiv
_atom_site_adp_type
_atom_site_occupancy
_atom_site_symmetry_multiplicity
_atom_site_calc_flag
_atom_site_refinement_flags
C1 C 0.29115(8) 0.9697(2) 0.64188(6) 0.0275(3) Uani 1 1 d .
N2 N 0.34101(6) 0.79374(17) 0.63641(5) 0.0263(3) Uani 1 1 d .
C3 C 0.43315(7) 0.8251(2) 0.62435(6) 0.0303(3) Uani 1 1 d .
O4 O 0.31620(5) 0.57578(14) 0.63644(4) 0.0348(2) Uani 1 1 d .
C5 C 0.44776(9) 0.7220(3) 0.55735(6) 0.0416(4) Uani 1 1 d .
H5A H 0.5065 0.7348 0.5468 0.062 Uiso 1 1 calc R
H5B H 0.4148 0.8085 0.5253 0.062 Uiso 1 1 calc R
H5C H 0.4313 0.5564 0.5570 0.062 Uiso 1 1 calc R
C6 C 0.45798(9) 1.0817(2) 0.62574(8) 0.0443(4) Uani 1 1 d .
H6A H 0.5176 1.0952 0.6184 0.066 Uiso 1 1 calc R
H6B H 0.4446 1.1490 0.6680 0.066 Uiso 1 1 calc R
H6C H 0.4278 1.1667 0.5917 0.066 Uiso 1 1 calc R
C7 C 0.47981(8) 0.6935(2) 0.67731(7) 0.0374(3) Uani 1 1 d .
H7A H 0.4699 0.7692 0.7191 0.056 Uiso 1 1 calc R
H7B H 0.5392 0.6958 0.6681 0.056 Uiso 1 1 calc R
H7C H 0.4604 0.5306 0.6788 0.056 Uiso 1 1 calc R
C8 C 0.19912(7) 0.9419(2) 0.64137(6) 0.0289(3) Uani 1 1 d .
H8 H 0.1857 0.7781 0.6274 0.035 Uiso 1 1 calc R
C9 C 0.16525(7) 1.1125(2) 0.58978(6) 0.0305(3) Uani 1 1 d .
H9 H 0.1746 1.2771 0.6050 0.037 Uiso 1 1 calc R
C10 C 0.20797(7) 1.0796(2) 0.52556(6) 0.0284(3) Uani 1 1 d .
C11 C 0.26167(8) 1.2485(2) 0.50185(6) 0.0318(3) Uani 1 1 d .
H11 H 0.2714 1.3879 0.5259 0.038 Uiso 1 1 calc R
C12 C 0.30126(8) 1.2158(2) 0.44340(6) 0.0347(3) Uani 1 1 d .
H12 H 0.3379 1.3326 0.4278 0.042 Uiso 1 1 calc R
C13 C 0.28764(8) 1.0140(2) 0.40781(6) 0.0321(3) Uani 1 1 d .
C14 C 0.23544(8) 0.8413(2) 0.43085(6) 0.0332(3) Uani 1 1 d .
H14 H 0.2265 0.7012 0.4069 0.040 Uiso 1 1 calc R
C15 C 0.19634(8) 0.8764(2) 0.48971(6) 0.0317(3) Uani 1 1 d .
H15 H 0.1607 0.7579 0.5058 0.038 Uiso 1 1 calc R
O16 O 0.07844(5) 1.07081(18) 0.58540(4) 0.0406(3) Uani 1 1 d .
C17 C 0.03709(9) 1.2451(3) 0.54796(7) 0.0556(5) Uani 1 1 d .
H17A H 0.0564 1.2382 0.5032 0.083 Uiso 1 1 calc R
H17B H 0.0491 1.4006 0.5661 0.083 Uiso 1 1 calc R
H17C H -0.0227 1.2167 0.5488 0.083 Uiso 1 1 calc R
C18 C 0.16008(7) 0.9836(2) 0.70699(6) 0.0287(3) Uani 1 1 d .
C19 C 0.17840(8) 1.1845(2) 0.74254(6) 0.0336(3) Uani 1 1 d .
H19 H 0.2165 1.2962 0.7262 0.040 Uiso 1 1 calc R
C20 C 0.14126(8) 1.2225(3) 0.80192(6) 0.0384(3) Uani 1 1 d .
H20 H 0.1539 1.3602 0.8260 0.046 Uiso 1 1 calc R
C21 C 0.08605(8) 1.0609(3) 0.82606(6) 0.0405(4) Uani 1 1 d .
H21 H 0.0610 1.0872 0.8668 0.049 Uiso 1 1 calc R
C22 C 0.06708(8) 0.8613(3) 0.79125(7) 0.0405(4) Uani 1 1 d .
H22 H 0.0290 0.7500 0.8078 0.049 Uiso 1 1 calc R
C23 C 0.10416(8) 0.8239(2) 0.73169(6) 0.0350(3) Uani 1 1 d .
H23 H 0.0909 0.6866 0.7076 0.042 Uiso 1 1 calc R
O24 O 0.32772(6) 1.00244(18) 0.34962(4) 0.0420(3) Uani 1 1 d .
C25 C 0.31005(10) 0.8050(3) 0.30893(7) 0.0502(4) Uani 1 1 d .
H25A H 0.2500 0.7854 0.3047 0.075 Uiso 1 1 calc R
H25B H 0.3343 0.6632 0.3281 0.075 Uiso 1 1 calc R
H25C H 0.3338 0.8314 0.2661 0.075 Uiso 1 1 calc R
H1 H 0.3150(8) 1.124(2) 0.6428(6) 0.033(3) Uiso 1 1 d .

loop_
_atom_site_aniso_label
_atom_site_aniso_U_11
_atom_site_aniso_U_22
_atom_site_aniso_U_33
_atom_site_aniso_U_23
_atom_site_aniso_U_13
_atom_site_aniso_U_12
C1 0.0284(7) 0.0259(7) 0.0283(7) -0.0015(6) -0.0003(5) 0.0011(6)
N2 0.0286(6) 0.0232(6) 0.0272(5) -0.0001(5) -0.0002(4) -0.0014(5)
C3 0.0244(7) 0.0275(7) 0.0390(7) 0.0019(6) 0.0023(5) 0.0011(5)
O4 0.0365(5) 0.0219(5) 0.0459(5) -0.0007(4) 0.0022(4) -0.0036(4)
C5 0.0374(8) 0.0494(9) 0.0383(8) -0.0007(7) 0.0086(6) 0.0018(7)
C6 0.0287(8) 0.0318(8) 0.0723(10) 0.0050(7) -0.0004(7) -0.0022(6)
C7 0.0326(8) 0.0350(8) 0.0446(8) 0.0021(7) -0.0041(6) 0.0024(6)
C8 0.0273(7) 0.0275(7) 0.0318(7) -0.0022(6) -0.0008(5) -0.0008(5)
C9 0.0261(7) 0.0348(7) 0.0305(7) -0.0024(6) -0.0003(5) 0.0032(6)
C10 0.0247(7) 0.0314(7) 0.0291(6) -0.0001(6) -0.0020(5) 0.0050(5)
C11 0.0313(7) 0.0316(7) 0.0324(7) -0.0031(6) -0.0019(6) 0.0013(6)
C12 0.0311(7) 0.0374(8) 0.0357(7) 0.0014(6) 0.0009(6) -0.0034(6)
C13 0.0258(7) 0.0439(8) 0.0267(6) -0.0004(6) -0.0009(5) 0.0050(6)
C14 0.0314(7) 0.0356(8) 0.0325(7) -0.0064(6) -0.0034(6) 0.0025(6)
C15 0.0284(7) 0.0345(8) 0.0323(7) 0.0005(6) -0.0006(5) -0.0005(6)
O16 0.0250(5) 0.0610(7) 0.0359(5) 0.0008(5) -0.0013(4) 0.0064(4)
C17 0.0399(9) 0.0829(13) 0.0438(9) 0.0027(8) -0.0038(7) 0.0263(8)
C18 0.0242(7) 0.0318(7) 0.0301(7) 0.0024(6) -0.0022(5) 0.0024(6)
C19 0.0328(7) 0.0353(8) 0.0326(7) -0.0002(6) 0.0002(6) -0.0035(6)
C20 0.0384(8) 0.0439(9) 0.0328(7) -0.0043(7) -0.0004(6) 0.0003(7)
C21 0.0383(8) 0.0524(9) 0.0308(7) 0.0038(7) 0.0041(6) 0.0037(7)
C22 0.0326(8) 0.0456(9) 0.0433(8) 0.0086(7) 0.0049(6) -0.0027(7)
C23 0.0302(7) 0.0349(8) 0.0399(7) 0.0006(6) -0.0009(6) -0.0016(6)
O24 0.0356(5) 0.0591(7) 0.0315(5) -0.0074(5) 0.0054(4) -0.0014(5)
C25 0.0475(9) 0.0656(11) 0.0375(8) -0.0161(8) 0.0046(7) 0.0063(8)

loop_
_atom_type_symbol
_atom_type_description
_atom_type_scat_dispersion_real
_atom_type_scat_dispersion_imag
_atom_type_scat_source
C C 0.0033 0.0016 'International Tables Vol C Tables 4.2.6.8 and 6.1.1.4'
H H 0.0000 0.0000 'International Tables Vol C Tables 4.2.6.8 and 6.1.1.4'
N N 0.0061 0.0033 'International Tables Vol C Tables 4.2.6.8 and 6.1.1.4'
O O 0.0106 0.0060 'International Tables Vol C Tables 4.2.6.8 and 6.1.1.4'

loop_
_geom_angle_atom_site_label_1
_geom_angle_atom_site_label_2
_geom_angle_atom_site_label_3
_geom_angle
N2 C1 C8 122.58(12)
N2 C1 H1 117.6(8)
C8 C1 H1 119.7(8)
C1 N2 O4 123.11(11)
C1 N2 C3 122.37(10)
O4 N2 C3 114.38(9)
C6 C3 C7 109.41(11)
C6 C3 N2 111.66(10)
C7 C3 N2 107.63(10)
C6 C3 C5 110.19(11)
C7 C3 C5 112.59(11)
N2 C3 C5 105.32(10)
C3 C5 H5A 109.5
C3 C5 H5B 109.5
H5A C5 H5B 109.5
C3 C5 H5C 109.5
H5A C5 H5C 109.5
H5B C5 H5C 109.5
C3 C6 H6A 109.5
C3 C6 H6B 109.5
H6A C6 H6B 109.5
C3 C6 H6C 109.5
H6A C6 H6C 109.5
H6B C6 H6C 109.5
C3 C7 H7A 109.5
C3 C7 H7B 109.5
H7A C7 H7B 109.5
C3 C7 H7C 109.5
H7A C7 H7C 109.5
H7B C7 H7C 109.5
C1 C8 C18 113.49(10)
C1 C8 C9 106.54(10)
C18 C8 C9 111.81(10)
C1 C8 H8 108.3
C18 C8 H8 108.3
C9 C8 H8 108.3
O16 C9 C10 112.39(10)
O16 C9 C8 106.38(10)
C10 C9 C8 111.55(10)
O16 C9 H9 108.8
C10 C9 H9 108.8
C8 C9 H9 108.8
C15 C10 C11 118.14(11)
C15 C10 C9 120.79(11)
C11 C10 C9 121.05(11)
C12 C11 C10 120.69(12)
C12 C11 H11 119.7
C10 C11 H11 119.7
C13 C12 C11 120.27(12)
C13 C12 H12 119.9
C11 C12 H12 119.9
O24 C13 C12 115.62(12)
O24 C13 C14 124.20(12)
C12 C13 C14 120.17(11)
C13 C14 C15 118.87(12)
C13 C14 H14 120.6
C15 C14 H14 120.6
C10 C15 C14 121.84(12)
C10 C15 H15 119.1
C14 C15 H15 119.1
C17 O16 C9 112.06(11)
O16 C17 H17A 109.5
O16 C17 H17B 109.5
H17A C17 H17B 109.5
O16 C17 H17C 109.5
H17A C17 H17C 109.5
H17B C17 H17C 109.5
C23 C18 C19 118.84(11)
C23 C18 C8 120.31(11)
C19 C18 C8 120.83(11)
C20 C19 C18 120.27(12)
C20 C19 H19 119.9
C18 C19 H19 119.9
C21 C20 C19 120.18(13)
C21 C20 H20 119.9
C19 C20 H20 119.9
C22 C21 C20 120.20(12)
C22 C21 H21 119.9
C20 C21 H21 119.9
C21 C22 C23 119.53(13)
C21 C22 H22 120.2
C23 C22 H22 120.2
C18 C23 C22 120.97(13)
C18 C23 H23 119.5
C22 C23 H23 119.5
C13 O24 C25 117.35(11)
O24 C25 H25A 109.5
O24 C25 H25B 109.5
H25A C25 H25B 109.5
O24 C25 H25C 109.5
H25A C25 H25C 109.5
H25B C25 H25C 109.5

loop_
_geom_bond_atom_site_label_1
_geom_bond_atom_site_label_2
_geom_bond_distance
C1 N2 1.2919(15)
C1 C8 1.4962(17)
C1 H1 0.962(13)
N2 O4 1.3049(12)
N2 C3 1.5232(15)
C3 C6 1.5162(19)
C3 C7 1.5215(17)
C3 C5 1.5256(18)
C5 H5A 0.9800
C5 H5B 0.9800
C5 H5C 0.9800
C6 H6A 0.9800
C6 H6B 0.9800
C6 H6C 0.9800
C7 H7A 0.9800
C7 H7B 0.9800
C7 H7C 0.9800
C8 C18 1.5210(16)
C8 C9 1.5400(18)
C8 H8 1.0000
C9 O16 1.4253(15)
C9 C10 1.5149(16)
C9 H9 1.0000
C10 C15 1.3862(18)
C10 C11 1.3888(18)
C11 C12 1.3860(17)
C11 H11 0.9500
C12 C13 1.3816(18)
C12 H12 0.9500
C13 O24 1.3741(14)
C13 C14 1.3837(18)
C14 C15 1.3916(17)
C14 H14 0.9500
C15 H15 0.9500
O16 C17 1.4219(17)
C17 H17A 0.9800
C17 H17B 0.9800
C17 H17C 0.9800
C18 C23 1.3842(18)
C18 C19 1.3906(18)
C19 C20 1.3893(17)
C19 H19 0.9500
C20 C21 1.379(2)
C20 H20 0.9500
C21 C22 1.379(2)
C21 H21 0.9500
C22 C23 1.3917(18)
C22 H22 0.9500
C23 H23 0.9500
O24 C25 1.4318(17)
C25 H25A 0.9800
C25 H25B 0.9800
C25 H25C 0.9800
